data_4513010
loop_
_publ_author_name
'Omorodion, Harrison'
'Twamley, Brendan'
'Platts, James A.'
'Baker, Robert J.'

_publ_section_title
;
 Further Evidence on the Importance of Fluorous--Fluorous Interactions in
 Supramolecular Chemistry: A Combined Structural and Computational Study
;
_journal_issue 6
_journal_name_full 'Crystal Growth &amp; Design'
_journal_page_first 2835
_journal_paper_doi 10.1021/acs.cgd.5b00254
_journal_volume 15
_journal_year 2015
_chemical_formula_moiety 'C16 H6 F25 N3'
_chemical_formula_sum 'C16 H6 F25 N3'
_chemical_formula_weight 715.24
_chemical_name_systematic
;
 ?
;
_space_group_crystal_system monoclinic
_space_group_IT_number 15
_space_group_name_Hall '-C 2yc'
_space_group_name_H-M_alt 'C 1 2/c 1'
_symmetry_space_group_name_Hall '-C 2yc'
_symmetry_space_group_name_H-M 'C 1 2/c 1'
_atom_sites_solution_hydrogens geom
_audit_creation_method SHELXL-2014
_cell_angle_alpha 90
_cell_angle_beta 108.222(5)
_cell_angle_gamma 90
_cell_formula_units_Z 8
_cell_length_a 45.931(3)
_cell_length_b 5.4147(4)
_cell_length_c 19.6834(16)
_cell_measurement_reflns_used 2069
_cell_measurement_temperature 100(2)
_cell_measurement_theta_max 52.577
_cell_measurement_theta_min 4.053
_cell_volume 4649.8(6)
_computing_cell_refinement 'SAINT+ Ver. 8.34A (Bruker-AXS, 2013)'
_computing_data_collection 'APEX2 Ver. 2014.7-1 (Bruker-AXS, 2014)'
_computing_data_reduction 'SAINT+ Ver. 8.34A (Bruker-AXS, 2013)'
_computing_molecular_graphics 'SHELXTL (Bruker-AXS, 2008-2013)'
_computing_publication_material 'SHELXTL (Bruker-AXS, 2008-2013)'
_computing_structure_refinement 'SHELXL-2014/5 (Sheldrick, 2014)'
_computing_structure_solution 'SHELXT-2014/4 (Sheldrick, 2014)'
_diffrn_ambient_temperature 100(2)
_diffrn_detector_area_resol_mean 8.258
_diffrn_measured_fraction_theta_full 0.916
_diffrn_measured_fraction_theta_max 0.993
_diffrn_measurement_device_type 'Bruker SMART APEX2 area detector'
_diffrn_measurement_method '\w and \f scans'
_diffrn_radiation_type CuK\a
_diffrn_radiation_wavelength 1.54178
_diffrn_reflns_av_R_equivalents 0.0659
_diffrn_reflns_av_unetI/netI 0.0469
_diffrn_reflns_laue_measured_fraction_full 0.916
_diffrn_reflns_laue_measured_fraction_max 0.993
_diffrn_reflns_limit_h_max 48
_diffrn_reflns_limit_h_min -53
_diffrn_reflns_limit_k_max 6
_diffrn_reflns_limit_k_min -6
_diffrn_reflns_limit_l_max 22
_diffrn_reflns_limit_l_min -22
_diffrn_reflns_number 20881
_diffrn_reflns_point_group_measured_fraction_full 0.916
_diffrn_reflns_point_group_measured_fraction_max 0.993
_diffrn_reflns_theta_full 67.679
_diffrn_reflns_theta_max 64.272
_diffrn_reflns_theta_min 2.025
_diffrn_source 'sealed tube'
_exptl_absorpt_coefficient_mu 2.479
_exptl_absorpt_correction_T_max 1.0000
_exptl_absorpt_correction_T_min 0.8219
_exptl_absorpt_correction_type numerical
_exptl_absorpt_process_details 'SADABS-2014/3 (Bruker, 2014)'
_exptl_crystal_colour colorless
_exptl_crystal_density_diffrn 2.043
_exptl_crystal_description 'plate fragment'
_exptl_crystal_F_000 2784
_exptl_crystal_size_max 0.190
_exptl_crystal_size_mid 0.160
_exptl_crystal_size_min 0.060
_refine_diff_density_max 0.668
_refine_diff_density_min -0.305
_refine_diff_density_rms 0.081
_refine_ls_extinction_method none
_refine_ls_goodness_of_fit_ref 1.040
_refine_ls_hydrogen_treatment constr
_refine_ls_matrix_type full
_refine_ls_number_parameters 397
_refine_ls_number_reflns 3868
_refine_ls_number_restraints 0
_refine_ls_restrained_S_all 1.040
_refine_ls_R_factor_all 0.1013
_refine_ls_R_factor_gt 0.0672
_refine_ls_shift/su_max 0.001
_refine_ls_shift/su_mean 0.000
_refine_ls_structure_factor_coef Fsqd
_refine_ls_weighting_details 'w=1/[\s^2^(Fo^2^)+(0.0892P)^2^+21.0003P] where P=(Fo^2^+2Fc^2^)/3'
_refine_ls_weighting_scheme calc
_refine_ls_wR_factor_gt 0.1736
_refine_ls_wR_factor_ref 0.1949
_reflns_Friedel_coverage 0.000
_reflns_number_gt 2597
_reflns_number_total 3868
_reflns_threshold_expression 'I > 2\s(I)'
_cod_data_source_file cg5b00254_si_002.cif
_cod_data_source_block tcd122
_cod_depositor_comments 'Adding full bibliography for 4513009--4513010.cif.'
_cod_database_code 4513010
_shelx_space_group_comment
;
The symmetry employed for this shelxl refinement is uniquely defined
by the following loop, which should always be used as a source of
symmetry information in preference to the above space-group names.
They are only intended as comments.
;
_shelx_estimated_absorpt_t_min 0.650
_shelx_estimated_absorpt_t_max 0.865
_shelxl_version_number 2014-3

loop_
_space_group_symop_operation_xyz
'x, y, z'
'-x, y, -z+1/2'
'x+1/2, y+1/2, z'
'-x+1/2, y+1/2, -z+1/2'
'-x, -y, -z'
'x, -y, z-1/2'
'-x+1/2, -y+1/2, -z'
'x+1/2, -y+1/2, z-1/2'

loop_
_atom_site_label
_atom_site_type_symbol
_atom_site_fract_x
_atom_site_fract_y
_atom_site_fract_z
_atom_site_U_iso_or_equiv
_atom_site_adp_type
_atom_site_occupancy
_atom_site_site_symmetry_order
_atom_site_calc_flag
_atom_site_refinement_flags_posn
_atom_site_refinement_flags_adp
C1 C 1.00535(16) 0.138(2) 0.1296(4) 0.089(3) Uani 1 1 d . .
C2 C 0.97242(14) 0.0856(16) 0.0808(3) 0.0670(18) Uani 1 1 d . .
C3 C 0.94776(13) 0.0940(13) 0.1197(3) 0.0577(16) Uani 1 1 d . .
C4 C 0.91436(12) 0.1029(11) 0.0684(3) 0.0491(14) Uani 1 1 d . .
C5 C 0.89000(12) 0.0286(9) 0.1051(3) 0.0425(12) Uani 1 1 d . .
C6 C 0.85656(11) 0.1005(9) 0.0650(3) 0.0389(12) Uani 1 1 d . .
C7 C 0.83353(11) -0.0132(9) 0.0948(3) 0.0393(12) Uani 1 1 d . .
H7A H 0.8380 0.0376 0.1454 0.047 Uiso 1 1 calc R U
H7B H 0.8352 -0.1953 0.0935 0.047 Uiso 1 1 calc R U
C8 C 0.80096(10) 0.0647(9) 0.0524(3) 0.0381(11) Uani 1 1 d . .
H8A H 0.7989 0.2458 0.0560 0.046 Uiso 1 1 calc R U
H8B H 0.7968 0.0220 0.0014 0.046 Uiso 1 1 calc R U
C12 C 0.74562(12) -0.1625(8) 0.1304(3) 0.0399(12) Uani 1 1 d . .
C13 C 0.76089(11) 0.0356(8) 0.1151(3) 0.0380(11) Uani 1 1 d . .
H13A H 0.7591 0.2039 0.1268 0.046 Uiso 1 1 calc R U
C14 C 0.72460(13) -0.1820(9) 0.1747(3) 0.0457(13) Uani 1 1 d . .
H14A H 0.7186 -0.3589 0.1765 0.055 Uiso 1 1 calc R U
C15 C 0.69631(12) -0.0302(9) 0.1467(3) 0.0459(13) Uani 1 1 d . .
C16 C 0.67565(12) -0.0246(9) 0.1968(3) 0.0447(13) Uani 1 1 d . .
C17 C 0.64167(13) 0.0307(10) 0.1589(3) 0.0475(13) Uani 1 1 d . .
C18 C 0.62329(13) 0.1019(12) 0.2086(3) 0.0532(15) Uani 1 1 d . .
C19 C 0.58843(15) 0.0729(16) 0.1789(4) 0.075(2) Uani 1 1 d . .
F1 F 1.02451(9) 0.0908(13) 0.0933(2) 0.122(2) Uani 1 1 d . .
F2 F 1.01276(8) 0.0047(12) 0.1868(2) 0.1090(19) Uani 1 1 d . .
F3 F 1.00819(10) 0.3783(12) 0.1477(3) 0.1128(18) Uani 1 1 d . .
F4 F 0.97273(9) -0.1421(10) 0.0547(2) 0.0890(14) Uani 1 1 d . .
F5 F 0.96509(8) 0.2461(10) 0.0278(2) 0.0882(14) Uani 1 1 d . .
F6 F 0.95121(7) -0.1080(8) 0.16128(18) 0.0691(10) Uani 1 1 d . .
F7 F 0.95281(8) 0.2929(8) 0.16202(18) 0.0712(11) Uani 1 1 d . .
F8 F 0.91193(7) -0.0546(7) 0.01435(16) 0.0626(9) Uani 1 1 d . .
F9 F 0.90851(7) 0.3296(6) 0.04195(18) 0.0579(9) Uani 1 1 d . .
F10 F 0.89122(7) -0.2161(6) 0.11455(18) 0.0537(8) Uani 1 1 d . .
F11 F 0.89776(7) 0.1368(6) 0.17022(15) 0.0510(8) Uani 1 1 d . .
F12 F 0.85091(7) 0.0304(6) -0.00459(14) 0.0485(8) Uani 1 1 d . .
F13 F 0.85422(7) 0.3504(5) 0.06461(18) 0.0516(8) Uani 1 1 d . .
F14 F 0.73825(6) -0.0963(5) 0.24464(14) 0.0459(7) Uani 1 1 d . .
F15 F 0.67986(7) -0.1249(6) 0.08055(15) 0.0510(8) Uani 1 1 d . .
F16 F 0.70276(6) 0.2094(5) 0.13599(17) 0.0465(8) Uani 1 1 d . .
F17 F 0.67785(7) -0.2479(6) 0.22883(19) 0.0580(9) Uani 1 1 d . .
F18 F 0.68622(7) 0.1460(6) 0.24813(16) 0.0525(8) Uani 1 1 d . .
F19 F 0.62871(8) -0.1746(7) 0.12186(19) 0.0689(10) Uani 1 1 d . .
F20 F 0.63967(7) 0.2149(6) 0.11254(17) 0.0584(9) Uani 1 1 d . .
F21 F 0.63301(7) -0.0268(7) 0.26962(18) 0.0663(10) Uani 1 1 d . .
F22 F 0.62875(8) 0.3422(7) 0.22658(18) 0.0624(9) Uani 1 1 d . .
F23 F 0.58148(9) -0.1694(10) 0.1753(3) 0.0993(15) Uani 1 1 d . .
F24 F 0.57503(8) 0.1803(9) 0.2208(2) 0.0912(14) Uani 1 1 d . .
F25 F 0.57823(9) 0.1694(10) 0.1153(2) 0.0991(16) Uani 1 1 d . .
N9 N 0.77890(9) -0.0593(7) 0.0801(2) 0.0335(9) Uani 1 1 d . .
N10 N 0.77544(9) -0.3074(7) 0.0736(2) 0.0359(9) Uani 1 1 d . .
N11 N 0.75494(9) -0.3694(7) 0.1038(2) 0.0360(9) Uani 1 1 d . .

loop_
_atom_site_aniso_label
_atom_site_aniso_U_11
_atom_site_aniso_U_22
_atom_site_aniso_U_33
_atom_site_aniso_U_23
_atom_site_aniso_U_13
_atom_site_aniso_U_12
C1 0.053(4) 0.159(9) 0.063(5) -0.016(6) 0.029(4) -0.010(5)
C2 0.050(4) 0.108(6) 0.041(3) -0.005(4) 0.011(3) -0.002(4)
C3 0.050(3) 0.080(4) 0.041(3) -0.006(4) 0.011(3) -0.003(3)
C4 0.046(3) 0.064(4) 0.038(3) -0.013(3) 0.013(2) -0.003(3)
C5 0.050(3) 0.038(3) 0.039(3) -0.010(2) 0.013(2) -0.002(2)
C6 0.046(3) 0.034(3) 0.036(3) -0.006(2) 0.011(2) -0.004(2)
C7 0.045(3) 0.033(3) 0.039(3) 0.000(2) 0.012(2) -0.002(2)
C8 0.039(3) 0.029(2) 0.044(3) -0.001(2) 0.010(2) -0.005(2)
C12 0.046(3) 0.025(2) 0.049(3) 0.000(2) 0.016(2) -0.001(2)
C13 0.046(3) 0.022(2) 0.046(3) -0.001(2) 0.015(2) 0.001(2)
C14 0.060(3) 0.029(3) 0.048(3) 0.002(2) 0.016(3) -0.002(2)
C15 0.052(3) 0.029(3) 0.060(4) 0.003(3) 0.022(3) -0.004(2)
C16 0.052(3) 0.033(3) 0.052(3) 0.005(3) 0.021(3) -0.003(2)
C17 0.054(3) 0.046(3) 0.042(3) 0.001(3) 0.015(3) -0.010(3)
C18 0.045(3) 0.070(4) 0.045(3) 0.018(3) 0.014(3) 0.000(3)
C19 0.052(4) 0.099(6) 0.066(5) -0.001(5) 0.009(3) -0.003(4)
F1 0.054(2) 0.239(6) 0.075(3) -0.024(4) 0.026(2) -0.006(3)
F2 0.051(2) 0.220(6) 0.052(2) 0.009(3) 0.0104(18) 0.008(3)
F3 0.063(3) 0.160(5) 0.112(4) -0.036(4) 0.022(3) -0.032(3)
F4 0.068(2) 0.137(4) 0.065(2) -0.028(3) 0.025(2) 0.006(2)
F5 0.054(2) 0.156(4) 0.055(2) 0.010(3) 0.0173(18) -0.015(2)
F6 0.0463(19) 0.103(3) 0.055(2) 0.008(2) 0.0123(16) 0.0109(19)
F7 0.053(2) 0.103(3) 0.055(2) -0.026(2) 0.0123(17) -0.0209(19)
F8 0.0507(19) 0.096(3) 0.0400(17) -0.0228(19) 0.0129(14) -0.0040(18)
F9 0.0545(19) 0.062(2) 0.058(2) 0.0062(17) 0.0198(16) -0.0084(16)
F10 0.0467(18) 0.0467(18) 0.067(2) 0.0012(16) 0.0170(16) 0.0049(14)
F11 0.0452(17) 0.072(2) 0.0361(16) -0.0161(16) 0.0125(13) -0.0041(15)
F12 0.0473(17) 0.064(2) 0.0328(15) -0.0038(15) 0.0106(13) -0.0116(15)
F13 0.0466(17) 0.0314(15) 0.076(2) -0.0008(15) 0.0182(16) -0.0075(12)
F14 0.0517(17) 0.0489(17) 0.0348(15) -0.0061(14) 0.0102(13) -0.0050(14)
F15 0.0497(18) 0.0540(18) 0.0402(16) -0.0108(15) 0.0006(13) -0.0014(14)
F16 0.0482(17) 0.0294(14) 0.066(2) 0.0107(14) 0.0239(15) 0.0040(12)
F17 0.061(2) 0.0480(18) 0.071(2) 0.0206(17) 0.0305(17) 0.0019(15)
F18 0.0439(17) 0.063(2) 0.0478(17) -0.0092(16) 0.0097(14) -0.0025(15)
F19 0.066(2) 0.072(2) 0.065(2) -0.0170(19) 0.0149(18) -0.0202(18)
F20 0.059(2) 0.071(2) 0.0490(18) 0.0254(17) 0.0218(16) 0.0098(16)
F21 0.055(2) 0.093(3) 0.055(2) 0.022(2) 0.0227(16) 0.0049(18)
F22 0.061(2) 0.069(2) 0.061(2) -0.0070(18) 0.0254(17) 0.0032(17)
F23 0.063(3) 0.121(4) 0.110(4) 0.003(3) 0.020(2) -0.031(3)
F24 0.048(2) 0.150(4) 0.083(3) 0.001(3) 0.032(2) 0.010(2)
F25 0.054(2) 0.177(5) 0.060(2) 0.022(3) 0.0090(19) 0.022(3)
N9 0.036(2) 0.0244(19) 0.039(2) 0.0011(18) 0.0110(18) 0.0003(16)
N10 0.043(2) 0.026(2) 0.037(2) -0.0006(18) 0.0097(19) 0.0004(17)
N11 0.044(2) 0.0232(19) 0.040(2) -0.0020(18) 0.0127(19) 0.0013(17)

loop_
_atom_type_symbol
_atom_type_description
_atom_type_scat_dispersion_real
_atom_type_scat_dispersion_imag
_atom_type_scat_source
C C 0.0181 0.0091 'International Tables Vol C Tables 4.2.6.8 and 6.1.1.4'
H H 0.0000 0.0000 'International Tables Vol C Tables 4.2.6.8 and 6.1.1.4'
N N 0.0311 0.0180 'International Tables Vol C Tables 4.2.6.8 and 6.1.1.4'
F F 0.0727 0.0534 'International Tables Vol C Tables 4.2.6.8 and 6.1.1.4'

loop_
_geom_angle_atom_site_label_1
_geom_angle_atom_site_label_2
_geom_angle_atom_site_label_3
_geom_angle
F2 C1 F1 109.0(8)
F2 C1 F3 109.4(7)
F1 C1 F3 107.7(8)
F2 C1 C2 112.4(7)
F1 C1 C2 108.6(6)
F3 C1 C2 109.7(7)
F5 C2 F4 109.5(5)
F5 C2 C1 109.3(7)
F4 C2 C1 106.3(6)
F5 C2 C3 109.0(6)
F4 C2 C3 108.3(6)
C1 C2 C3 114.4(5)
F7 C3 F6 108.1(5)
F7 C3 C4 108.9(5)
F6 C3 C4 109.0(5)
F7 C3 C2 108.6(5)
F6 C3 C2 108.1(5)
C4 C3 C2 114.0(5)
F9 C4 F8 108.7(4)
F9 C4 C3 108.7(5)
F8 C4 C3 108.4(5)
F9 C4 C5 109.5(4)
F8 C4 C5 108.0(4)
C3 C4 C5 113.4(5)
F10 C5 F11 108.1(4)
F10 C5 C6 108.3(4)
F11 C5 C6 107.5(4)
F10 C5 C4 108.3(4)
F11 C5 C4 108.2(4)
C6 C5 C4 116.2(4)
F13 C6 F12 106.3(4)
F13 C6 C7 110.4(4)
F12 C6 C7 110.1(4)
F13 C6 C5 108.6(4)
F12 C6 C5 106.8(4)
C7 C6 C5 114.2(4)
C6 C7 C8 111.4(4)
C6 C7 H7A 109.3
C8 C7 H7A 109.3
C6 C7 H7B 109.3
C8 C7 H7B 109.3
H7A C7 H7B 108.0
N9 C8 C7 110.2(4)
N9 C8 H8A 109.6
C7 C8 H8A 109.6
N9 C8 H8B 109.6
C7 C8 H8B 109.6
H8A C8 H8B 108.1
N11 C12 C13 108.4(4)
N11 C12 C14 120.3(4)
C13 C12 C14 130.9(4)
N9 C13 C12 104.8(4)
N9 C13 H13A 127.6
C12 C13 H13A 127.6
F14 C14 C15 104.5(4)
F14 C14 C12 112.2(4)
C15 C14 C12 113.2(4)
F14 C14 H14A 108.9
C15 C14 H14A 108.9
C12 C14 H14A 108.9
F16 C15 F15 106.7(4)
F16 C15 C14 112.1(4)
F15 C15 C14 107.4(4)
F16 C15 C16 106.4(4)
F15 C15 C16 109.8(4)
C14 C15 C16 114.1(5)
F18 C16 F17 107.9(4)
F18 C16 C17 107.8(4)
F17 C16 C17 108.5(4)
F18 C16 C15 109.8(4)
F17 C16 C15 107.7(4)
C17 C16 C15 115.0(5)
F20 C17 F19 108.6(4)
F20 C17 C18 108.4(5)
F19 C17 C18 108.2(4)
F20 C17 C16 108.7(4)
F19 C17 C16 108.0(4)
C18 C17 C16 114.8(5)
F21 C18 F22 106.5(5)
F21 C18 C17 110.3(5)
F22 C18 C17 108.4(4)
F21 C18 C19 107.8(5)
F22 C18 C19 106.6(5)
C17 C18 C19 116.8(5)
F25 C19 F24 109.2(6)
F25 C19 F23 109.4(6)
F24 C19 F23 108.4(6)
F25 C19 C18 110.2(6)
F24 C19 C18 110.8(6)
F23 C19 C18 108.8(6)
C13 N9 N10 111.0(4)
C13 N9 C8 129.2(4)
N10 N9 C8 119.8(4)
N11 N10 N9 107.0(4)
N10 N11 C12 108.8(4)

loop_
_geom_bond_atom_site_label_1
_geom_bond_atom_site_label_2
_geom_bond_distance
C1 F2 1.290(10)
C1 F1 1.320(8)
C1 F3 1.346(11)
C1 C2 1.543(10)
C2 F5 1.318(8)
C2 F4 1.338(8)
C2 C3 1.552(9)
C3 F7 1.337(7)
C3 F6 1.346(7)
C3 C4 1.551(8)
C4 F9 1.328(7)
C4 F8 1.341(6)
C4 C5 1.562(8)
C5 F10 1.336(6)
C5 F11 1.352(6)
C5 C6 1.541(7)
C6 F13 1.357(6)
C6 F12 1.366(5)
C6 C7 1.493(7)
C7 C8 1.527(7)
C7 H7A 0.9900
C7 H7B 0.9900
C8 N9 1.456(6)
C8 H8A 0.9900
C8 H8B 0.9900
C12 N11 1.362(6)
C12 C13 1.366(7)
C12 C14 1.492(7)
C13 N9 1.334(6)
C13 H13A 0.9500
C14 F14 1.402(6)
C14 C15 1.490(7)
C14 H14A 1.0000
C15 F16 1.362(5)
C15 F15 1.384(6)
C15 C16 1.567(8)
C16 F18 1.343(6)
C16 F17 1.353(6)
C16 C17 1.534(8)
C17 F20 1.336(6)
C17 F19 1.360(6)
C17 C18 1.529(8)
C18 F21 1.338(6)
C18 F22 1.351(7)
C18 C19 1.531(9)
C19 F25 1.302(8)
C19 F24 1.310(8)
C19 F23 1.347(9)
N9 N10 1.354(5)
N10 N11 1.305(6)

loop_
_geom_hbond_atom_site_label_D
_geom_hbond_atom_site_label_H
_geom_hbond_atom_site_label_A
_geom_hbond_distance_DH
_geom_hbond_distance_HA
_geom_hbond_distance_DA
_geom_hbond_angle_DHA
_geom_hbond_site_symmetry_A
C13 H13A N11 0.95 2.35 3.235(6) 155 1_565
C14 H14A F14 1.00 2.46 2.961(6) 110 4_645
C14 H14A F16 1.00 2.50 3.459(6) 160 1_545

loop_
_geom_torsion_atom_site_label_1
_geom_torsion_atom_site_label_2
_geom_torsion_atom_site_label_3
_geom_torsion_atom_site_label_4
_geom_torsion
F2 C1 C2 F5 172.9(7)
F1 C1 C2 F5 -66.4(10)
F3 C1 C2 F5 51.0(8)
F2 C1 C2 F4 -69.0(8)
F1 C1 C2 F4 51.6(10)
F3 C1 C2 F4 169.1(6)
F2 C1 C2 C3 50.4(10)
F1 C1 C2 C3 171.1(8)
F3 C1 C2 C3 -71.5(9)
F5 C2 C3 F7 -77.8(6)
F4 C2 C3 F7 163.2(5)
C1 C2 C3 F7 44.8(9)
F5 C2 C3 F6 165.1(5)
F4 C2 C3 F6 46.1(6)
C1 C2 C3 F6 -72.2(8)
F5 C2 C3 C4 43.8(8)
F4 C2 C3 C4 -75.2(7)
C1 C2 C3 C4 166.4(7)
F7 C3 C4 F9 45.3(6)
F6 C3 C4 F9 163.0(4)
C2 C3 C4 F9 -76.1(7)
F7 C3 C4 F8 163.3(5)
F6 C3 C4 F8 -79.0(6)
C2 C3 C4 F8 41.9(8)
F7 C3 C4 C5 -76.7(6)
F6 C3 C4 C5 41.0(6)
C2 C3 C4 C5 161.9(6)
F9 C4 C5 F10 164.1(4)
F8 C4 C5 F10 46.0(6)
C3 C4 C5 F10 -74.3(6)
F9 C4 C5 F11 -78.9(5)
F8 C4 C5 F11 162.9(4)
C3 C4 C5 F11 42.7(6)
F9 C4 C5 C6 42.0(6)
F8 C4 C5 C6 -76.1(6)
C3 C4 C5 C6 163.6(5)
F10 C5 C6 F13 171.0(4)
F11 C5 C6 F13 54.4(5)
C4 C5 C6 F13 -66.9(5)
F10 C5 C6 F12 -74.7(5)
F11 C5 C6 F12 168.7(4)
C4 C5 C6 F12 47.4(5)
F10 C5 C6 C7 47.3(6)
F11 C5 C6 C7 -69.3(5)
C4 C5 C6 C7 169.4(4)
F13 C6 C7 C8 57.5(5)
F12 C6 C7 C8 -59.6(5)
C5 C6 C7 C8 -179.7(4)
C6 C7 C8 N9 176.9(4)
N11 C12 C13 N9 -0.3(6)
C14 C12 C13 N9 173.2(5)
N11 C12 C14 F14 117.0(5)
C13 C12 C14 F14 -55.8(7)
N11 C12 C14 C15 -125.1(5)
C13 C12 C14 C15 62.2(8)
F14 C14 C15 F16 69.9(5)
C12 C14 C15 F16 -52.5(6)
F14 C14 C15 F15 -173.2(4)
C12 C14 C15 F15 64.4(5)
F14 C14 C15 C16 -51.2(5)
C12 C14 C15 C16 -173.6(4)
F16 C15 C16 F18 -41.2(6)
F15 C15 C16 F18 -156.3(4)
C14 C15 C16 F18 83.0(5)
F16 C15 C16 F17 -158.4(4)
F15 C15 C16 F17 86.4(5)
C14 C15 C16 F17 -34.3(6)
F16 C15 C16 C17 80.5(5)
F15 C15 C16 C17 -34.6(6)
C14 C15 C16 C17 -155.3(4)
F18 C16 C17 F20 79.4(5)
F17 C16 C17 F20 -164.0(4)
C15 C16 C17 F20 -43.4(6)
F18 C16 C17 F19 -162.9(4)
F17 C16 C17 F19 -46.3(5)
C15 C16 C17 F19 74.3(5)
F18 C16 C17 C18 -42.1(6)
F17 C16 C17 C18 74.5(6)
C15 C16 C17 C18 -164.9(5)
F20 C17 C18 F21 -157.9(5)
F19 C17 C18 F21 84.4(6)
C16 C17 C18 F21 -36.3(7)
F20 C17 C18 F22 -41.6(6)
F19 C17 C18 F22 -159.3(4)
C16 C17 C18 F22 80.0(6)
F20 C17 C18 C19 78.7(7)
F19 C17 C18 C19 -38.9(7)
C16 C17 C18 C19 -159.7(5)
F21 C18 C19 F25 -172.2(6)
F22 C18 C19 F25 73.7(7)
C17 C18 C19 F25 -47.6(9)
F21 C18 C19 F24 66.8(8)
F22 C18 C19 F24 -47.2(7)
C17 C18 C19 F24 -168.5(6)
F21 C18 C19 F23 -52.3(7)
F22 C18 C19 F23 -166.3(5)
C17 C18 C19 F23 72.4(7)
C12 C13 N9 N10 -0.3(5)
C12 C13 N9 C8 -178.1(5)
C7 C8 N9 C13 111.5(5)
C7 C8 N9 N10 -66.2(5)
C13 N9 N10 N11 0.7(5)
C8 N9 N10 N11 178.8(4)
N9 N10 N11 C12 -0.9(5)
C13 C12 N11 N10 0.7(6)
C14 C12 N11 N10 -173.5(4)
